data_7006510
loop_
_publ_author_name
'Deacon, Glen B.'
'Fallon, Gary D.'
'Forsyth, Craig M.'
'Harris, Stuart C.'
'Junk, Peter C.'
'Skelton, Brian W.'
'White, Allan H.'

_publ_section_title
;
 Manipulation of reaction pathways in redox transmetallation-ligand
 exchange syntheses of lanthanoid(II)/(III) aryloxide complexes.
;
_journal_issue 6
_journal_name_full 'Dalton transactions (Cambridge, England : 2003)'
_journal_page_first 802
_journal_page_last 812
_journal_paper_doi 10.1039/b511609k
_journal_year 2006
_chemical_formula_moiety 'C49 H77 Nd O7, C4 H8 O'
_chemical_formula_sum 'C53 H85 Nd O8'
_chemical_formula_weight 994.49
_space_group_IT_number 14
_symmetry_cell_setting monoclinic
_symmetry_space_group_name_Hall '-P 2ybc'
_symmetry_space_group_name_H-M 'P 1 21/c 1'
_audit_creation_date 05-09-27
_audit_creation_method Xtal3.6
_cell_angle_alpha 90.00000
_cell_angle_beta 90.97(2)
_cell_angle_gamma 90.00000
_cell_formula_units_Z 4
_cell_length_a 16.824(6)
_cell_length_b 16.409(9)
_cell_length_c 19.187(5)
_cell_measurement_reflns_used 12
_cell_measurement_temperature 293
_cell_measurement_theta_max 17.7
_cell_measurement_theta_min 10.5
_cell_volume 5296(4)
_computing_cell_refinement 'Enraf Nonius software'
_computing_data_collection 'Enraf Nonius software'
_computing_data_reduction 'xtal DIFDAT ABSORB SORTRF ADDREF'
_computing_molecular_graphics xtal
_computing_publication_material 'xtal BONDLA CIFIO'
_computing_structure_refinement 'xtal CRYLSQ'
_computing_structure_solution xtal
_diffrn_ambient_temperature 293
_diffrn_measured_fraction_theta_full 1
_diffrn_measured_fraction_theta_max 1
_diffrn_measurement_device_type
;
CAD4 diffractometer
;
_diffrn_measurement_method '2\q-\w scans'
_diffrn_radiation_detector 'scintillation counter'
_diffrn_radiation_monochromator graphite
_diffrn_radiation_source 'sealed tube'
_diffrn_radiation_type 'Mo K\a'
_diffrn_radiation_wavelength .71073
_diffrn_reflns_av_sigmaI/netI .08
_diffrn_reflns_limit_h_max 0
_diffrn_reflns_limit_h_min -19
_diffrn_reflns_limit_k_max 0
_diffrn_reflns_limit_k_min -19
_diffrn_reflns_limit_l_max 22
_diffrn_reflns_limit_l_min -22
_diffrn_reflns_number 9299
_diffrn_reflns_reduction_process 'equatorial monochr Lp'
_diffrn_reflns_theta_full 25
_diffrn_reflns_theta_max 25.
_diffrn_reflns_theta_min 1.63
_diffrn_standards_decay_% 0
_diffrn_standards_interval_time 60
_diffrn_standards_number 8
_exptl_absorpt_coefficient_mu 1.029
_exptl_absorpt_correction_T_max .88
_exptl_absorpt_correction_T_min .67
_exptl_absorpt_correction_type gaussian
_exptl_absorpt_process_details
;
xtal absorb
;
_exptl_crystal_colour colourless
_exptl_crystal_density_diffrn 1.247
_exptl_crystal_description plate
_exptl_crystal_F_000 2108
_exptl_crystal_size_max .55
_exptl_crystal_size_mid .4
_exptl_crystal_size_min .12
_refine_diff_density_max .575
_refine_diff_density_min -.627
_refine_ls_extinction_method none
_refine_ls_goodness_of_fit_all 1.173
_refine_ls_goodness_of_fit_ref 1.183
_refine_ls_hydrogen_treatment noref
_refine_ls_matrix_type full
_refine_ls_number_constraints 0
_refine_ls_number_parameters 598
_refine_ls_number_reflns 4463
_refine_ls_number_restraints 12
_refine_ls_R_factor_all .128
_refine_ls_R_factor_gt .045
_refine_ls_shift/su_max .003
_refine_ls_shift/su_mean .0001
_refine_ls_structure_factor_coef F
_refine_ls_weighting_scheme sigma
_refine_ls_wR_factor_all .067
_refine_ls_wR_factor_ref .045
_reflns_d_resolution_high .841
_reflns_d_resolution_low 12.47
_reflns_Friedel_coverage 0
_reflns_limit_h_max 19
_reflns_limit_h_min 0
_reflns_limit_k_max 19
_reflns_limit_k_min 0
_reflns_limit_l_max 22
_reflns_limit_l_min -22
_reflns_number_gt 4464
_reflns_number_total 9299
_reflns_threshold_expression 'I > 3.00 sig(I )'
_cod_data_source_file b511609k.txt
_cod_data_source_block gbdsch
_cod_original_sg_symbol_Hall -p_2ybc
_cod_original_sg_symbol_H-M P_1_21/c_1
_cod_original_formula_sum 'C53 H85 Nd1 O8'
_cod_database_code 7006510

loop_
_symmetry_equiv_pos_as_xyz
+x,+y,+z
-x,1/2+y,1/2-z
-x,-y,-z
+x,1/2-y,1/2+z

loop_
_atom_site_label
_atom_site_fract_x
_atom_site_fract_y
_atom_site_fract_z
_atom_site_U_iso_or_equiv
_atom_site_adp_type
_atom_site_calc_flag
_atom_site_calc_attached_atom
_atom_site_occupancy
_atom_site_disorder_assembly
_atom_site_disorder_group
Nd .20680(3) .38896(3) .71885(2) .0425(2) Uani ? ? 1.00000 ? ?
O11 .0797(3) .3920(4) .7219(2) .050(3) Uani ? ? 1.00000 ? ?
C11 .0024(5) .4151(5) .7255(5) .055(6) Uani ? ? 1.00000 ? ?
C12 -.0296(6) .4466(6) .7873(5) .069(7) Uani ? ? 1.00000 ? ?
C121 .0109(6) .4497(7) .8600(5) .080(8) Uani ? ? 1.00000 ? ?
C122 .1017(7) .4373(7) .8626(5) .096(8) Uani ? ? 1.00000 ? ?
C123 -.0237(8) .3824(8) .9031(6) .121(10) Uani ? ? 1.00000 ? ?
C124 -.0056(8) .5303(8) .8967(7) .134(12) Uani ? ? 1.00000 ? ?
C13 -.1084(7) .4731(7) .7849(7) .098(9) Uani ? ? 1.00000 ? ?
C14 -.1542(6) .4693(7) .7253(8) .100(10) Uani ? ? 1.00000 ? ?
O14 -.2299(5) .5065(6) .7262(6) .162(9) Uani ? ? 1.00000 ? ?
C141 -.2875(8) .4590(8) .7244(9) .147(12) Uani ? ? 1.00000 ? ?
C15 -.1243(6) .4363(6) .6658(6) .079(7) Uani ? ? 1.00000 ? ?
C16 -.0467(5) .4089(5) .6637(5) .056(6) Uani ? ? 1.00000 ? ?
C161 -.0146(5) .3693(6) .5968(4) .059(6) Uani ? ? 1.00000 ? ?
C162 .0570(6) .4137(7) .5693(5) .088(8) Uani ? ? 1.00000 ? ?
C163 -.0780(6) .3686(7) .5371(5) .103(9) Uani ? ? 1.00000 ? ?
C164 .0049(6) .2810(7) .6110(5) .077(7) Uani ? ? 1.00000 ? ?
O21 .2528(3) .5019(3) .7538(3) .058(4) Uani ? ? 1.00000 ? ?
C21 .2950(5) .5706(5) .7673(4) .047(5) Uani ? ? 1.00000 ? ?
C22 .3701(5) .5668(6) .8008(5) .060(6) Uani ? ? 1.00000 ? ?
C221 .4050(6) .4869(6) .8274(5) .074(7) Uani ? ? 1.00000 ? ?
C222' .4182(12) .4213(10) .7738(9) .108(14) Uani ? ? .75000 ? ?
C223' .4812(11) .4941(12) .8735(11) .141(17) Uani ? ? .75000 ? ?
C224' .3479(10) .4499(10) .8841(8) .125(15) Uani ? ? .75000 ? ?
C222 .369(3) .409(2) .797(3) .10(2) Uiso ? ? .25000 ? ?
C223 .4864(15) .484(2) .7867(18) .068(11) Uiso ? ? .25000 ? ?
C224 .431(3) .497(3) .9026(13) .085(17) Uiso ? ? .25000 ? ?
C23 .4118(6) .6380(6) .8125(5) .069(7) Uani ? ? 1.00000 ? ?
C24 .3824(7) .7115(7) .7923(5) .080(8) Uani ? ? 1.00000 ? ?
O24 .4211(6) .7848(5) .8016(5) .151(8) Uani ? ? 1.00000 ? ?
C241 .4672(7) .7999(7) .8550(6) .108(10) Uani ? ? 1.00000 ? ?
C25 .3089(7) .7159(6) .7610(5) .074(7) Uani ? ? 1.00000 ? ?
C26 .2627(5) .6471(6) .7473(4) .053(6) Uani ? ? 1.00000 ? ?
C261 .1810(5) .6609(5) .7127(5) .064(7) Uani ? ? 1.00000 ? ?
C262 .1171(13) .6206(14) .7608(13) .098(18) Uani ? ? .50000 ? ?
C263 .1727(17) .6226(18) .6427(10) .10(2) Uani ? ? .50000 ? ?
C264 .1543(17) .7503(11) .7097(15) .11(2) Uani ? ? .50000 ? ?
C262' .1273(16) .700(3) .7638(15) .15(3) Uani ? ? .50000 ? ?
C263' .1425(14) .5850(12) .6803(13) .08(2) Uani ? ? .50000 ? ?
C264' .1943(15) .7145(16) .6459(11) .12(2) Uani ? ? .50000 ? ?
O31 .2727(3) .3601(3) .6256(2) .046(3) Uani ? ? 1.00000 ? ?
C31 .3181(4) .3337(5) .5723(4) .042(5) Uani ? ? 1.00000 ? ?
C32 .3313(5) .2491(5) .5638(4) .048(5) Uani ? ? 1.00000 ? ?
C321 .2941(5) .1853(5) .6113(5) .062(6) Uani ? ? 1.00000 ? ?
C322 .2038(6) .1933(6) .6103(5) .073(7) Uani ? ? 1.00000 ? ?
C323 .3274(6) .1940(6) .6858(5) .078(7) Uani ? ? 1.00000 ? ?
C324 .3115(7) .0971(6) .5894(6) .103(9) Uani ? ? 1.00000 ? ?
C33 .3803(5) .2223(5) .5108(4) .054(6) Uani ? ? 1.00000 ? ?
C34 .4153(5) .2772(6) .4666(5) .061(6) Uani ? ? 1.00000 ? ?
O34 .4602(4) .2418(4) .4149(4) .085(5) Uani ? ? 1.00000 ? ?
C341 .4939(7) .2922(7) .3651(6) .102(9) Uani ? ? 1.00000 ? ?
C35 .4015(5) .3592(5) .4732(4) .052(6) Uani ? ? 1.00000 ? ?
C36 .3535(4) .3891(6) .5262(4) .048(5) Uani ? ? 1.00000 ? ?
C361 .3389(5) .4817(5) .5293(4) .053(6) Uani ? ? 1.00000 ? ?
C362 .2494(5) .4977(5) .5180(4) .063(6) Uani ? ? 1.00000 ? ?
C363 .3813(6) .5286(5) .4724(5) .072(7) Uani ? ? 1.00000 ? ?
C364 .3672(5) .5156(5) .5988(5) .065(6) Uani ? ? 1.00000 ? ?
O101 .1968(3) .2687(4) .7984(3) .060(4) Uani ? ? 1.00000 ? ?
C102 .2446(6) .2480(7) .8593(6) .094(9) Uani ? ? 1.00000 ? ?
C103 .1987(10) .1932(10) .8989(7) .184(16) Uani ? ? 1.00000 ? ?
C104 .1237(7) .1767(7) .8668(6) .099(9) Uani ? ? 1.00000 ? ?
C105 .1291(6) .2141(6) .7955(5) .075(7) Uani ? ? 1.00000 ? ?
O201 .3376(16) .704(2) 1.0107(14) .33(3) Uani ? ? 1.00000 ? ?
C202 .271(2) .715(2) .9645(16) .22(3) Uani ? ? 1.00000 ? ?
C203 .2266(14) .647(3) .9793(18) .23(3) Uani ? ? 1.00000 ? ?
C204 .254(2) .6081(14) 1.037(2) .21(2) Uani ? ? 1.00000 ? ?
C205 .328(2) .636(3) 1.0481(19) .26(3) Uani ? ? 1.00000 ? ?
H122a .11513 .38637 .83979 .13400 Uiso ? ? 1.00000 ? ?
H122b .12547 .48009 .83448 .13400 Uiso ? ? 1.00000 ? ?
H122c .11862 .43629 .91006 .13400 Uiso ? ? 1.00000 ? ?
H123a -.08117 .38767 .90925 .17500 Uiso ? ? 1.00000 ? ?
H123b -.01833 .32673 .88217 .17500 Uiso ? ? 1.00000 ? ?
H123c .00006 .37824 .94886 .17500 Uiso ? ? 1.00000 ? ?
H124a .01310 .57557 .87085 .18000 Uiso ? ? 1.00000 ? ?
H124b -.06155 .53704 .90393 .18000 Uiso ? ? 1.00000 ? ?
H124c .02018 .53225 .94275 .18000 Uiso ? ? 1.00000 ? ?
H13 -.13221 .49601 .82686 .12700 Uiso ? ? 1.00000 ? ?
H141a -.28614 .42811 .68251 .24000 Uiso ? ? 1.00000 ? ?
H141b -.28472 .42146 .76518 .24000 Uiso ? ? 1.00000 ? ?
H141c -.33474 .49011 .72461 .24000 Uiso ? ? 1.00000 ? ?
H15 -.15779 .43364 .62280 .09900 Uiso ? ? 1.00000 ? ?
H162a .07437 .38710 .52827 .11700 Uiso ? ? 1.00000 ? ?
H162b .09812 .41287 .60357 .11700 Uiso ? ? 1.00000 ? ?
H162c .04264 .46816 .55875 .11700 Uiso ? ? 1.00000 ? ?
H163a -.05607 .34408 .49696 .13700 Uiso ? ? 1.00000 ? ?
H163b -.09308 .42314 .52663 .13700 Uiso ? ? 1.00000 ? ?
H163c -.12292 .33871 .55148 .13700 Uiso ? ? 1.00000 ? ?
H164a .02460 .25698 .56980 .10800 Uiso ? ? 1.00000 ? ?
H164b -.04181 .25371 .62484 .10800 Uiso ? ? 1.00000 ? ?
H164c .04402 .27815 .64702 .10800 Uiso ? ? 1.00000 ? ?
H222a .40017 .36283 .81355 .13800 Uiso ? ? .25000 ? ?
H222b .36889 .40997 .74858 .13800 Uiso ? ? .25000 ? ?
H222c .31625 .40200 .81384 .13800 Uiso ? ? .25000 ? ?
H223a .51732 .43872 .80563 .09300 Uiso ? ? .25000 ? ?
H223b .51482 .53244 .79519 .09300 Uiso ? ? .25000 ? ?
H223c .47662 .47533 .73958 .09300 Uiso ? ? .25000 ? ?
H224a .45665 .45444 .92047 .08300 Uiso ? ? .25000 ? ?
H224b .39329 .52228 .92883 .08300 Uiso ? ? .25000 ? ?
H224c .47624 .54350 .89973 .08300 Uiso ? ? .25000 ? ?
H222'a .47008 .39934 .77966 .28900 Uiso ? ? .75000 ? ?
H222'b .41319 .44444 .72820 .28900 Uiso ? ? .75000 ? ?
H222'c .37991 .37950 .77871 .28900 Uiso ? ? .75000 ? ?
H223'a .49586 .43859 .88744 .29100 Uiso ? ? .75000 ? ?
H223'b .46958 .52365 .91380 .29100 Uiso ? ? .75000 ? ?
H223'c .52172 .51660 .84816 .29100 Uiso ? ? .75000 ? ?
H224'a .36761 .39806 .89875 .29000 Uiso ? ? .75000 ? ?
H224'b .29598 .44250 .86378 .29000 Uiso ? ? .75000 ? ?
H224'c .34482 .48521 .92256 .29000 Uiso ? ? .75000 ? ?
H23 .46498 .63599 .83599 .08800 Uiso ? ? 1.00000 ? ?
H241a .43903 .79150 .89694 .16000 Uiso ? ? 1.00000 ? ?
H241b .51260 .76801 .85340 .16000 Uiso ? ? 1.00000 ? ?
H241c .48158 .85704 .85260 .16000 Uiso ? ? 1.00000 ? ?
H25 .28700 .77064 .74753 .09200 Uiso ? ? 1.00000 ? ?
H262a .12042 .56409 .76943 .13000 Uiso ? ? .50000 ? ?
H262b .11342 .64691 .80783 .13000 Uiso ? ? .50000 ? ?
H262c .06066 .62948 .74221 .13000 Uiso ? ? .50000 ? ?
H263a .21134 .64232 .61570 .13500 Uiso ? ? .50000 ? ?
H263b .17935 .56458 .65168 .13500 Uiso ? ? .50000 ? ?
H263c .12110 .63016 .62416 .13500 Uiso ? ? .50000 ? ?
H264a .15457 .77507 .75422 .15000 Uiso ? ? .50000 ? ?
H264b .19435 .78231 .68214 .15000 Uiso ? ? .50000 ? ?
H264c .10496 .76258 .68673 .15000 Uiso ? ? .50000 ? ?
H262'a .12282 .67481 .80239 .20000 Uiso ? ? .50000 ? ?
H262'b .15226 .75678 .77190 .20000 Uiso ? ? .50000 ? ?
H262'c .07799 .71407 .73936 .20000 Uiso ? ? .50000 ? ?
H263'a .17569 .56389 .64180 .09200 Uiso ? ? .50000 ? ?
H263'b .13483 .54320 .71149 .09200 Uiso ? ? .50000 ? ?
H263'c .09007 .59180 .65480 .09200 Uiso ? ? .50000 ? ?
H264'a .21822 .76627 .65198 .16500 Uiso ? ? .50000 ? ?
H264'b .22880 .68702 .60904 .16500 Uiso ? ? .50000 ? ?
H264'c .14425 .72378 .61822 .16500 Uiso ? ? .50000 ? ?
H322a .18605 .24751 .62444 .10400 Uiso ? ? 1.00000 ? ?
H322b .18130 .18519 .56371 .10400 Uiso ? ? 1.00000 ? ?
H322c .17753 .15515 .64035 .10400 Uiso ? ? 1.00000 ? ?
H323a .38454 .18742 .68921 .10600 Uiso ? ? 1.00000 ? ?
H323b .31648 .24786 .70566 .10600 Uiso ? ? 1.00000 ? ?
H323c .30580 .15565 .71975 .10600 Uiso ? ? 1.00000 ? ?
H324a .29092 .08772 .54318 .14100 Uiso ? ? 1.00000 ? ?
H324b .36835 .08754 .58824 .14100 Uiso ? ? 1.00000 ? ?
H324c .28970 .05636 .61916 .14100 Uiso ? ? 1.00000 ? ?
H33 .38979 .16229 .50545 .06900 Uiso ? ? 1.00000 ? ?
H341a .45115 .32224 .33977 .15200 Uiso ? ? 1.00000 ? ?
H341b .52862 .32967 .38834 .15200 Uiso ? ? 1.00000 ? ?
H341c .52335 .25983 .33396 .15200 Uiso ? ? 1.00000 ? ?
H35 .42577 .39753 .43999 .06600 Uiso ? ? 1.00000 ? ?
H362a .23047 .47912 .47365 .09000 Uiso ? ? 1.00000 ? ?
H362b .21780 .47260 .55336 .09000 Uiso ? ? 1.00000 ? ?
H362c .23808 .55638 .52022 .09000 Uiso ? ? 1.00000 ? ?
H363a .43884 .52010 .47626 .09700 Uiso ? ? 1.00000 ? ?
H363b .36523 .51080 .42711 .09700 Uiso ? ? 1.00000 ? ?
H363c .37460 .58738 .47339 .09700 Uiso ? ? 1.00000 ? ?
H364a .34153 .49009 .63792 .09100 Uiso ? ? 1.00000 ? ?
H364b .42465 .50543 .60669 .09100 Uiso ? ? 1.00000 ? ?
H364c .36055 .57341 .60376 .09100 Uiso ? ? 1.00000 ? ?
H102a .25787 .29628 .88763 .11400 Uiso ? ? 1.00000 ? ?
H102b .29688 .22598 .84633 .11400 Uiso ? ? 1.00000 ? ?
H103a .19527 .21020 .94391 .20000 Uiso ? ? 1.00000 ? ?
H103b .22923 .14057 .89853 .20000 Uiso ? ? 1.00000 ? ?
H104a .08150 .20171 .89433 .11400 Uiso ? ? 1.00000 ? ?
H104b .11040 .11927 .86435 .11400 Uiso ? ? 1.00000 ? ?
H105a .07825 .24493 .78427 .09600 Uiso ? ? 1.00000 ? ?
H105b .13131 .17347 .75980 .09600 Uiso ? ? 1.00000 ? ?
H202a .23878 .76461 .97456 .25000 Uiso ? ? 1.00000 ? ?
H202b .28243 .71919 .91551 .25000 Uiso ? ? 1.00000 ? ?
H203a .16770 .65968 .98275 .27000 Uiso ? ? 1.00000 ? ?
H203b .22547 .60882 .93800 .27000 Uiso ? ? 1.00000 ? ?
H204a .21391 .61799 1.07224 .24000 Uiso ? ? 1.00000 ? ?
H204b .24698 .54831 1.02641 .24000 Uiso ? ? 1.00000 ? ?
H205a .32558 .63830 1.10062 .30000 Uiso ? ? 1.00000 ? ?
H205b .35800 .58554 1.04033 .30000 Uiso ? ? 1.00000 ? ?

loop_
_atom_site_aniso_label
_atom_site_aniso_U_11
_atom_site_aniso_U_22
_atom_site_aniso_U_33
_atom_site_aniso_U_12
_atom_site_aniso_U_13
_atom_site_aniso_U_23
Nd .0411(2) .0431(2) .0434(2) -.0023(3) -.00001(16) -.0023(3)
O11 .038(3) .061(3) .051(3) .002(3) .001(2) .002(3)
C11 .049(6) .047(6) .068(6) .003(4) .002(5) .013(4)
C12 .070(7) .062(7) .076(7) .007(5) .018(6) .001(5)
C121 .081(8) .089(9) .071(7) -.007(7) .030(6) -.017(6)
C122 .094(9) .127(10) .067(7) .013(8) -.005(6) -.028(7)
C123 .143(11) .127(11) .094(8) -.026(10) .009(8) .026(9)
C124 .151(13) .110(11) .140(12) .036(9) -.000(9) -.065(9)
C13 .067(8) .093(9) .135(11) .008(7) .039(8) -.021(8)
C14 .041(7) .100(10) .160(14) .026(7) .014(8) -.007(9)
O14 .080(7) .142(9) .263(12) .039(7) .025(8) -.018(8)
C141 .068(9) .123(11) .250(17) -.040(9) -.022(10) .001(13)
C15 .059(7) .087(8) .091(8) .024(6) -.010(6) .012(6)
C16 .037(5) .050(6) .081(6) -.003(4) -.001(5) .023(5)
C161 .047(5) .071(7) .059(6) -.001(5) -.015(4) .014(5)
C162 .084(7) .121(10) .060(6) -.026(7) -.004(5) .020(6)
C163 .067(7) .154(12) .086(7) -.006(7) -.029(6) .013(8)
C164 .068(7) .092(8) .069(7) -.004(6) -.000(5) -.008(6)
O21 .057(4) .048(4) .068(4) -.012(3) -.002(3) -.004(3)
C21 .043(5) .055(5) .042(6) .003(5) .003(4) -.003(4)
C22 .060(6) .053(6) .066(6) -.001(5) -.001(5) -.007(5)
C221 .060(7) .069(7) .091(8) .011(6) -.022(6) -.009(6)
C222' .116(16) .082(12) .125(15) .050(11) -.038(13) -.024(10)
C223' .15(2) .131(17) .143(16) .043(16) -.081(15) -.020(14)
C224' .155(17) .104(14) .117(14) .018(13) -.009(12) .044(12)
C23 .070(7) .069(8) .069(7) -.010(6) -.020(5) .001(5)
C24 .095(9) .067(8) .078(8) -.043(7) -.011(6) .001(6)
O24 .194(10) .091(6) .166(9) -.089(7) -.090(7) .031(6)
C241 .102(10) .106(10) .116(10) -.040(8) -.022(8) -.034(8)
C25 .102(9) .044(6) .075(8) -.015(6) -.003(6) .008(5)
C26 .062(6) .050(6) .048(6) .003(5) .003(4) .008(5)
C261 .066(7) .042(6) .084(8) .004(5) -.012(6) .015(6)
C262 .094(17) .052(14) .15(2) .013(15) .022(15) .024(17)
C263 .11(2) .12(3) .072(17) .02(2) -.039(16) -.021(18)
C264 .13(2) .10(2) .09(2) .055(18) -.022(18) -.013(16)
C262' .09(2) .23(4) .11(2) .08(3) .009(18) -.07(3)
C263' .076(18) .10(2) .080(19) .015(14) -.027(15) -.013(15)
C264' .14(2) .09(2) .11(2) -.041(17) -.080(18) .053(17)
O31 .044(3) .048(3) .048(3) .003(3) .009(3) -.004(3)
C31 .029(4) .047(5) .049(5) -.002(4) -.006(4) -.003(4)
C32 .046(5) .054(6) .045(5) -.000(4) .002(4) .001(4)
C321 .067(7) .043(6) .078(7) -.004(5) .018(5) -.003(5)
C322 .070(7) .067(7) .083(7) -.021(6) .011(6) -.006(6)
C323 .079(7) .089(8) .066(7) .013(6) .009(5) .013(6)
C324 .142(11) .055(8) .113(9) -.001(7) .042(8) .013(6)
C33 .051(6) .048(5) .063(6) .002(5) .006(5) -.008(5)
C34 .053(6) .070(7) .059(6) -.012(5) .009(5) -.019(5)
O34 .083(5) .076(5) .096(5) -.015(4) .045(4) -.027(4)
C341 .104(9) .097(9) .108(9) -.030(7) .044(7) -.035(7)
C35 .049(5) .058(6) .050(5) -.013(4) .001(4) .000(4)
C36 .036(4) .058(5) .049(5) -.005(5) -.006(4) -.005(5)
C361 .044(5) .055(6) .060(6) -.001(4) -.000(4) .009(5)
C362 .048(6) .070(6) .070(6) .014(5) -.003(5) .002(5)
C363 .081(7) .063(7) .072(7) .004(6) .010(6) .021(5)
C364 .060(6) .059(6) .077(7) -.015(5) .006(5) -.010(5)
O101 .057(4) .065(4) .057(4) .002(3) -.005(3) .010(3)
C102 .078(8) .118(10) .085(8) -.003(7) -.025(6) .039(7)
C103 .167(15) .235(19) .147(13) -.091(14) -.077(12) .138(13)
C104 .112(10) .093(9) .091(9) -.022(8) .011(7) .039(7)
C105 .085(8) .075(7) .066(7) -.011(6) -.001(6) .007(6)
O201 .31(3) .38(3) .30(3) -.07(3) -.03(2) .12(2)
C202 .18(2) .27(3) .21(3) .08(2) .04(2) .14(2)
C203 .18(2) .30(4) .21(3) -.07(2) -.01(2) .03(2)
C204 .19(2) .131(15) .30(3) .028(18) .11(2) .114(18)
C205 .22(3) .27(4) .28(3) .04(3) .01(3) .12(3)

loop_
_atom_type_symbol
_atom_type_description
_atom_type_oxidation_number
_atom_type_number_in_cell
_atom_type_scat_dispersion_real
_atom_type_scat_dispersion_imag
_atom_type_scat_source
C ? 0 212 .002 .002 'Int Tables Vol IV Tables 2.2B and 2.3.1'
O ? 0 32 .008 .006 'Int Tables Vol IV Tables 2.2B and 2.3.1'
H ? 0 340 0 0 'Int Tables Vol IV Tables 2.2B and 2.3.1'
Nd ? 0 4 -.535 3.018 'Int Tables Vol IV Tables 2.2B and 2.3.1'

loop_
_geom_angle_atom_site_label_1
_geom_angle_atom_site_label_2
_geom_angle_atom_site_label_3
_geom_angle_site_symmetry_1
_geom_angle_site_symmetry_2
_geom_angle_site_symmetry_3
_geom_angle
_geom_angle_publ_flag
O11 Nd O21 . . . 109.4(2) ?
O11 Nd O31 . . . 123.47(18) ?
O11 Nd O101 . . . 85.6(2) ?
O21 Nd O31 . . . 105.2(2) ?
O21 Nd O101 . . . 121.7(2) ?
O31 Nd O101 . . . 111.80(18) ?
Nd O11 C11 . . . 165.0(5) ?
O11 C11 C12 . . . 121.7(8) ?
O11 C11 C16 . . . 118.5(7) ?
C12 C11 C16 . . . 119.8(8) ?
C11 C12 C121 . . . 127.1(9) ?
C11 C12 C13 . . . 117.6(9) ?
C121 C12 C13 . . . 115.1(9) ?
C12 C121 C122 . . . 116.6(8) ?
C12 C121 C123 . . . 107.7(9) ?
C12 C121 C124 . . . 111.4(9) ?
C122 C121 C123 . . . 106.1(9) ?
C122 C121 C124 . . . 106.7(9) ?
C123 C121 C124 . . . 107.9(9) ?
C121 C122 H122a . . . 109.8 ?
C121 C122 H122b . . . 107.6 ?
C121 C122 H122c . . . 108.3 ?
H122a C122 H122b . . . 105.7 ?
H122a C122 H122c . . . 110.4 ?
H122b C122 H122c . . . 115.0 ?
C121 C123 H123a . . . 113.1 ?
C121 C123 H123b . . . 114.2 ?
C121 C123 H123c . . . 113.3 ?
H123a C123 H123b . . . 102.9 ?
H123a C123 H123c . . . 107.0 ?
H123b C123 H123c . . . 105.3 ?
C121 C124 H124a . . . 111.9 ?
C121 C124 H124b . . . 110.6 ?
C121 C124 H124c . . . 111.3 ?
H124a C124 H124b . . . 108.6 ?
H124a C124 H124c . . . 107.6 ?
H124b C124 H124c . . . 106.6 ?
C12 C13 C14 . . . 122.2(12) ?
C12 C13 H13 . . . 119.6 ?
C14 C13 H13 . . . 118.2 ?
C13 C14 O14 . . . 117.7(12) ?
C13 C14 C15 . . . 120.4(10) ?
O14 C14 C15 . . . 121.7(12) ?
C14 O14 C141 . . . 115.5(11) ?
O14 C141 H141a . . . 109.1 ?
O14 C141 H141b . . . 109.9 ?
O14 C141 H141c . . . 108.4 ?
H141a C141 H141b . . . 109.5 ?
H141a C141 H141c . . . 108.9 ?
H141b C141 H141c . . . 111.0 ?
C14 C15 C16 . . . 121.0(10) ?
C14 C15 H15 . . . 120.0 ?
C16 C15 H15 . . . 119.0 ?
C11 C16 C15 . . . 118.9(8) ?
C11 C16 C161 . . . 120.8(7) ?
C15 C16 C161 . . . 120.3(8) ?
C16 C161 C162 . . . 112.3(7) ?
C16 C161 C163 . . . 111.8(7) ?
C16 C161 C164 . . . 109.4(7) ?
C162 C161 C163 . . . 106.7(7) ?
C162 C161 C164 . . . 110.7(8) ?
C163 C161 C164 . . . 105.7(8) ?
C161 C162 H162a . . . 109.0 ?
C161 C162 H162b . . . 109.1 ?
C161 C162 H162c . . . 109.1 ?
H162a C162 H162b . . . 109.7 ?
H162a C162 H162c . . . 109.7 ?
H162b C162 H162c . . . 110.0 ?
C161 C163 H163a . . . 109.3 ?
C161 C163 H163b . . . 109.1 ?
C161 C163 H163c . . . 109.3 ?
H163a C163 H163b . . . 109.5 ?
H163a C163 H163c . . . 109.9 ?
H163b C163 H163c . . . 109.7 ?
C161 C164 H164a . . . 109.1 ?
C161 C164 H164b . . . 109.0 ?
C161 C164 H164c . . . 109.0 ?
H164a C164 H164b . . . 109.9 ?
H164a C164 H164c . . . 109.8 ?
H164b C164 H164c . . . 110.0 ?
Nd O21 C21 . . . 168.1(5) ?
O21 C21 C22 . . . 120.9(8) ?
O21 C21 C26 . . . 119.3(7) ?
C22 C21 C26 . . . 119.8(8) ?
C21 C22 C221 . . . 121.9(8) ?
C21 C22 C23 . . . 119.2(9) ?
C221 C22 C23 . . . 118.9(8) ?
C22 C221 C222' . . . 116.6(10) ?
C22 C221 C223' . . . 115.8(10) ?
C22 C221 C224' . . . 109.0(9) ?
C22 C221 C222 . . . 117(2) ?
C22 C221 C223 . . . 101.1(15) ?
C22 C221 C224 . . . 109(2) ?
C222' C221 C223' . . . 108.3(12) ?
C222' C221 C224' . . . 107.1(11) ?
C223' C221 C224' . . . 98.2(11) ?
C222 C221 C223 . . . 97(2) ?
C222 C221 C224 . . . 124(3) ?
C223 C221 C224 . . . 103(2) ?
C221 C222' H222'a . . . 109.6 ?
C221 C222' H222'b . . . 109.1 ?
C221 C222' H222'c . . . 109.9 ?
H222'a C222' H222'b . . . 109.1 ?
H222'a C222' H222'c . . . 109.9 ?
H222'b C222' H222'c . . . 109.3 ?
C221 C223' H223'a . . . 106.6 ?
C221 C223' H223'b . . . 109.2 ?
C221 C223' H223'c . . . 109.9 ?
H223'a C223' H223'b . . . 108 ?
H223'a C223' H223'c . . . 109 ?
H223'b C223' H223'c . . . 113 ?
C221 C224' H224'a . . . 109.4 ?
C221 C224' H224'b . . . 109.2 ?
C221 C224' H224'c . . . 110.2 ?
H224'a C224' H224'b . . . 108.4 ?
H224'a C224' H224'c . . . 110.0 ?
H224'b C224' H224'c . . . 109.5 ?
C221 C222 H222a . . . 109 ?
C221 C222 H222b . . . 111 ?
C221 C222 H222c . . . 109 ?
H222a C222 H222b . . . 110 ?
H222a C222 H222c . . . 107 ?
H222b C222 H222c . . . 110 ?
C221 C223 H223a . . . 107 ?
C221 C223 H223b . . . 109 ?
C221 C223 H223c . . . 110 ?
H223a C223 H223b . . . 108 ?
H223a C223 H223c . . . 109 ?
H223b C223 H223c . . . 112 ?
C221 C224 H224a . . . 115 ?
C221 C224 H224b . . . 112 ?
C221 C224 H224c . . . 103 ?
H224a C224 H224b . . . 119 ?
H224a C224 H224c . . . 104 ?
H224b C224 H224c . . . 101 ?
C22 C23 C24 . . . 121.5(9) ?
C22 C23 H23 . . . 119.8 ?
C24 C23 H23 . . . 118.6 ?
C23 C24 O24 . . . 124.7(10) ?
C23 C24 C25 . . . 119.7(10) ?
O24 C24 C25 . . . 115.6(10) ?
C24 O24 C241 . . . 123.0(9) ?
O24 C241 H241a . . . 109.9 ?
O24 C241 H241b . . . 110.4 ?
O24 C241 H241c . . . 107.1 ?
H241a C241 H241b . . . 111.6 ?
H241a C241 H241c . . . 107.9 ?
H241b C241 H241c . . . 109.8 ?
C24 C25 C26 . . . 122.5(9) ?
C24 C25 H25 . . . 119.1 ?
C26 C25 H25 . . . 118.4 ?
C21 C26 C25 . . . 117.2(8) ?
C21 C26 C261 . . . 125.7(8) ?
C25 C26 C261 . . . 117.1(8) ?
C26 C261 C262 . . . 107.5(11) ?
C26 C261 C263 . . . 113.4(13) ?
C26 C261 C264 . . . 114.6(12) ?
C26 C261 C262' . . . 109.2(12) ?
C26 C261 C263' . . . 115.2(11) ?
C26 C261 C264' . . . 107.1(11) ?
C262 C261 C263 . . . 107.3(15) ?
C262 C261 C264 . . . 102.8(15) ?
C263 C261 C264 . . . 110.3(16) ?
C262' C261 C263' . . . 111.0 ?
C262' C261 C264' . . . 113.2 ?
C263' C261 C264' . . . 100.9 ?
C261 C262 H262a . . . 118 ?
C261 C262 H262b . . . 113.6 ?
C261 C262 H262c . . . 112 ?
H262a C262 H262b . . . 106 ?
H262a C262 H262c . . . 105 ?
H262b C262 H262c . . . 100 ?
C261 C263 H263a . . . 108 ?
C261 C263 H263b . . . 104.1 ?
C261 C263 H263c . . . 111 ?
H263a C263 H263b . . . 112 ?
H263a C263 H263c . . . 114 ?
H263b C263 H263c . . . 107 ?
C261 C264 H264a . . . 112 ?
C261 C264 H264b . . . 109 ?
C261 C264 H264c . . . 118 ?
H264a C264 H264b . . . 105 ?
H264a C264 H264c . . . 108 ?
H264b C264 H264c . . . 103 ?
C261 C262' H262'a . . . 115 ?
C261 C262' H262'b . . . 104 ?
C261 C262' H262'c . . . 108 ?
H262'a C262' H262'b . . . 110 ?
H262'a C262' H262'c . . . 117 ?
H262'b C262' H262'c . . . 101 ?
C261 C263' H263'a . . . 110.2 ?
C261 C263' H263'b . . . 114 ?
C261 C263' H263'c . . . 117.9 ?
H263'a C263' H263'b . . . 108 ?
H263'a C263' H263'c . . . 100 ?
H263'b C263' H263'c . . . 105 ?
C261 C264' H264'a . . . 117.8 ?
C261 C264' H264'b . . . 114 ?
C261 C264' H264'c . . . 113 ?
H264'a C264' H264'b . . . 104 ?
H264'a C264' H264'c . . . 106 ?
H264'b C264' H264'c . . . 101 ?
Nd O31 C31 . . . 172.3(5) ?
O31 C31 C32 . . . 119.4(7) ?
O31 C31 C36 . . . 121.2(7) ?
C32 C31 C36 . . . 119.4(7) ?
C31 C32 C321 . . . 122.4(7) ?
C31 C32 C33 . . . 119.4(7) ?
C321 C32 C33 . . . 118.3(7) ?
C32 C321 C322 . . . 110.6(7) ?
C32 C321 C323 . . . 110.2(7) ?
C32 C321 C324 . . . 113.5(8) ?
C322 C321 C323 . . . 110.7(8) ?
C322 C321 C324 . . . 105.8(8) ?
C323 C321 C324 . . . 105.9(8) ?
C321 C322 H322a . . . 112.5 ?
C321 C322 H322b . . . 111.9 ?
C321 C322 H322c . . . 113.8 ?
H322a C322 H322b . . . 105.2 ?
H322a C322 H322c . . . 106.2 ?
H322b C322 H322c . . . 106.6 ?
C321 C323 H323a . . . 113.6 ?
C321 C323 H323b . . . 112.2 ?
C321 C323 H323c . . . 115.2 ?
H323a C323 H323b . . . 105.4 ?
H323a C323 H323c . . . 105.3 ?
H323b C323 H323c . . . 104.2 ?
C321 C324 H324a . . . 109.7 ?
C321 C324 H324b . . . 110.6 ?
C321 C324 H324c . . . 114.8 ?
H324a C324 H324b . . . 107.0 ?
H324a C324 H324c . . . 107.7 ?
H324b C324 H324c . . . 106.8 ?
C32 C33 C34 . . . 120.6(8) ?
C32 C33 H33 . . . 118.8 ?
C34 C33 H33 . . . 120.6 ?
C33 C34 O34 . . . 114.3(8) ?
C33 C34 C35 . . . 120.7(8) ?
O34 C34 C35 . . . 124.9(8) ?
C34 O34 C341 . . . 118.5(8) ?
O34 C341 H341a . . . 109.4 ?
O34 C341 H341b . . . 108.3 ?
O34 C341 H341c . . . 109.0 ?
H341a C341 H341b . . . 109.9 ?
H341a C341 H341c . . . 110.7 ?
H341b C341 H341c . . . 109.5 ?
C34 C35 C36 . . . 120.8(8) ?
C34 C35 H35 . . . 119.5 ?
C36 C35 H35 . . . 119.7 ?
C31 C36 C35 . . . 119.1(8) ?
C31 C36 C361 . . . 122.9(7) ?
C35 C36 C361 . . . 117.9(7) ?
C36 C361 C362 . . . 108.6(7) ?
C36 C361 C363 . . . 113.2(7) ?
C36 C361 C364 . . . 110.4(7) ?
C362 C361 C363 . . . 106.4(7) ?
C362 C361 C364 . . . 110.6(7) ?
C363 C361 C364 . . . 107.5(7) ?
C361 C362 H362a . . . 112.4 ?
C361 C362 H362b . . . 112.3 ?
C361 C362 H362c . . . 110.5 ?
H362a C362 H362b . . . 108.2 ?
H362a C362 H362c . . . 106.9 ?
H362b C362 H362c . . . 106.3 ?
C361 C363 H363a . . . 110.4 ?
C361 C363 H363b . . . 111.7 ?
C361 C363 H363c . . . 115.7 ?
H363a C363 H363b . . . 106.8 ?
H363a C363 H363c . . . 104.7 ?
H363b C363 H363c . . . 106.9 ?
C361 C364 H364a . . . 112.7 ?
C361 C364 H364b . . . 111.4 ?
C361 C364 H364c . . . 114.6 ?
H364a C364 H364b . . . 104.8 ?
H364a C364 H364c . . . 107.3 ?
H364b C364 H364c . . . 105.5 ?
Nd O101 C102 . . . 129.4(6) ?
Nd O101 C105 . . . 121.7(5) ?
C102 O101 C105 . . . 108.2(7) ?
O101 C102 C103 . . . 106.3(9) ?
O101 C102 H102a . . . 112.0 ?
O101 C102 H102b . . . 111.6 ?
C103 C102 H102a . . . 109.6 ?
C103 C102 H102b . . . 113.6 ?
H102a C102 H102b . . . 103.9 ?
C102 C103 C104 . . . 112.2(12) ?
C102 C103 H103a . . . 111.0 ?
C102 C103 H103b . . . 105.0 ?
C104 C103 H103a . . . 113.6 ?
C104 C103 H103b . . . 106.4 ?
H103a C103 H103b . . . 108.1 ?
C103 C104 C105 . . . 104.5(10) ?
C103 C104 H104a . . . 109.4 ?
C103 C104 H104b . . . 114.2 ?
C105 C104 H104a . . . 111.9 ?
C105 C104 H104b . . . 111.7 ?
H104a C104 H104b . . . 105.3 ?
O101 C105 C104 . . . 106.1(8) ?
O101 C105 H105a . . . 111.1 ?
O101 C105 H105b . . . 114.7 ?
C104 C105 H105a . . . 109.5 ?
C104 C105 H105b . . . 111.7 ?
H105a C105 H105b . . . 103.8 ?
C202 O201 C205 . . . 109(3) ?
O201 C202 C203 . . . 101(3) ?
O201 C202 H202a . . . 114 ?
O201 C202 H202b . . . 116 ?
C203 C202 H202a . . . 109 ?
C203 C202 H202b . . . 112 ?
H202a C202 H202b . . . 105 ?
C202 C203 C204 . . . 112(3) ?
C202 C203 H203a . . . 112 ?
C202 C203 H203b . . . 110 ?
C204 C203 H203a . . . 111 ?
C204 C203 H203b . . . 111 ?
H203a C203 H203b . . . 100 ?
C203 C204 C205 . . . 106(3) ?
C203 C204 H204a . . . 105 ?
C203 C204 H204b . . . 105 ?
C205 C204 H204a . . . 119 ?
C205 C204 H204b . . . 118 ?
H204a C204 H204b . . . 103 ?
O201 C205 C204 . . . 109(3) ?
O201 C205 H205a . . . 120 ?
O201 C205 H205b . . . 123 ?
C204 C205 H205a . . . 97 ?
C204 C205 H205b . . . 100 ?
H205a C205 H205b . . . 102 ?

loop_
_geom_bond_atom_site_label_1
_geom_bond_atom_site_label_2
_geom_bond_site_symmetry_1
_geom_bond_site_symmetry_2
_geom_bond_distance
_geom_bond_publ_flag
Nd O11 . . 2.140(5) ?
Nd O21 . . 2.113(6) ?
Nd O31 . . 2.173(5) ?
Nd O101 . . 2.502(6) ?
O11 C11 . . 1.358(10) ?
C11 C12 . . 1.409(13) ?
C11 C16 . . 1.436(12) ?
C12 C121 . . 1.543(14) ?
C12 C13 . . 1.395(16) ?
C121 C122 . . 1.540(16) ?
C121 C123 . . 1.503(17) ?
C121 C124 . . 1.526(17) ?
C122 H122a . . .971 ?
C122 H122b . . .975 ?
C122 H122c . . .950 ?
C123 H123a . . .980 ?
C123 H123b . . 1.002 ?
C123 H123c . . .960 ?
C124 H124a . . .949 ?
C124 H124b . . .961 ?
C124 H124c . . .978 ?
C13 C14 . . 1.37(2) ?
C13 H13 . . .979 ?
C14 O14 . . 1.412(14) ?
C14 C15 . . 1.367(18) ?
O14 C141 . . 1.244(17) ?
C141 H141a . . .951 ?
C141 H141b . . .996 ?
C141 H141c . . .945 ?
C15 C16 . . 1.383(13) ?
C15 H15 . . .992 ?
C16 C161 . . 1.545(12) ?
C161 C162 . . 1.511(13) ?
C161 C163 . . 1.552(13) ?
C161 C164 . . 1.509(14) ?
C162 H162a . . .950 ?
C162 H162b . . .947 ?
C162 H162c . . .947 ?
C163 H163a . . .949 ?
C163 H163b . . .951 ?
C163 H163c . . .946 ?
C164 H164a . . .948 ?
C164 H164b . . .946 ?
C164 H164c . . .948 ?
O21 C21 . . 1.354(10) ?
C21 C22 . . 1.410(12) ?
C21 C26 . . 1.418(13) ?
C22 C221 . . 1.522(14) ?
C22 C23 . . 1.378(14) ?
C221 C222' . . 1.51(2) ?
C221 C223' . . 1.55(2) ?
C221 C224' . . 1.58(2) ?
C221 C222 . . 1.53(4) ?
C221 C223 . . 1.59(3) ?
C221 C224 . . 1.51(3) ?
C222' H222'a . . .95 ?
C222' H222'b . . .956 ?
C222' H222'c . . .947 ?
C223' H223'a . . .98 ?
C223' H223'b . . .94 ?
C223' H223'c . . .92 ?
C224' H224'a . . .953 ?
C224' H224'b . . .959 ?
C224' H224'c . . .941 ?
C222 H222a . . .97 ?
C222 H222b . . .92 ?
C222 H222c . . .96 ?
C223 H223a . . .97 ?
C223 H223b . . .94 ?
C223 H223c . . .93 ?
C224 H224a . . .88 ?
C224 H224b . . .92 ?
C224 H224c . . 1.08 ?
C23 C24 . . 1.359(15) ?
C23 H23 . . .994 ?
C24 O24 . . 1.378(14) ?
C24 C25 . . 1.368(16) ?
O24 C241 . . 1.297(15) ?
C241 H241a . . .951 ?
C241 H241b . . .927 ?
C241 H241c . . .970 ?
C25 C26 . . 1.392(13) ?
C25 H25 . . 1.003 ?
C26 C261 . . 1.534(12) ?
C261 C262 . . 1.57(3) ?
C261 C263 . . 1.49(2) ?
C261 C264 . . 1.54(2) ?
C261 C262' . . 1.49(3) ?
C261 C263' . . 1.53(2) ?
C261 C264' . . 1.57(3) ?
C262 H262a . . .94 ?
C262 H262b . . 1.00 ?
C262 H262c . . 1.02 ?
C263 H263a . . .90 ?
C263 H263b . . .97 ?
C263 H263c . . .94 ?
C264 H264a . . .95 ?
C264 H264b . . 1.01 ?
C264 H264c . . .95 ?
C262' H262'a . . .85 ?
C262' H262'b . . 1.04 ?
C262' H262'c . . .97 ?
C263' H263'a . . 1.00 ?
C263' H263'b . . .92 ?
C263' H263'c . . 1.01 ?
C264' H264'a . . .95 ?
C264' H264'b . . 1.03 ?
C264' H264'c . . 1.00 ?
O31 C31 . . 1.357(9) ?
C31 C32 . . 1.417(12) ?
C31 C36 . . 1.408(11) ?
C32 C321 . . 1.529(12) ?
C32 C33 . . 1.391(12) ?
C321 C322 . . 1.524(13) ?
C321 C323 . . 1.532(13) ?
C321 C324 . . 1.537(13) ?
C322 H322a . . .979 ?
C322 H322b . . .974 ?
C322 H322c . . .964 ?
C323 H323a . . .968 ?
C323 H323b . . .982 ?
C323 H323c . . .980 ?
C324 H324a . . .959 ?
C324 H324b . . .970 ?
C324 H324c . . .956 ?
C33 C34 . . 1.376(13) ?
C33 H33 . . 1.003 ?
C34 O34 . . 1.385(11) ?
C34 C35 . . 1.372(13) ?
O34 C341 . . 1.391(13) ?
C341 H341a . . .992 ?
C341 H341b . . .954 ?
C341 H341c . . .945 ?
C35 C36 . . 1.397(11) ?
C35 H35 . . .989 ?
C36 C361 . . 1.541(13) ?
C361 C362 . . 1.540(11) ?
C361 C363 . . 1.522(12) ?
C361 C364 . . 1.514(12) ?
C362 H362a . . .954 ?
C362 H362b . . .962 ?
C362 H362c . . .982 ?
C363 H363a . . .980 ?
C363 H363b . . .952 ?
C363 H363c . . .971 ?
C364 H364a . . .968 ?
C364 H364b . . .991 ?
C364 H364c . . .959 ?
O101 C102 . . 1.449(12) ?
O101 C105 . . 1.449(12) ?
C102 C103 . . 1.42(2) ?
C102 H102a . . .984 ?
C102 H102b . . .986 ?
C103 C104 . . 1.42(2) ?
C103 H103a . . .910 ?
C103 H103b . . 1.005 ?
C104 C105 . . 1.504(15) ?
C104 H104a . . .983 ?
C104 H104b . . .969 ?
C105 H105a . . 1.013 ?
C105 H105b . . .957 ?
O201 C202 . . 1.44(4) ?
O201 C205 . . 1.34(5) ?
C202 C203 . . 1.37(6) ?
C202 H202a . . .99 ?
C202 H202b . . .97 ?
C203 C204 . . 1.35(5) ?
C203 H203a . . 1.02 ?
C203 H203b . . 1.01 ?
C204 C205 . . 1.33(5) ?
C204 H204a . . .97 ?
C204 H204b . . 1.01 ?
C205 H205a . . 1.01 ?
C205 H205b . . .98 ?
